data_1521026
loop_
_publ_author_name
'Dytyatev, O.A.'
'Dolgikh, V.A.'

_publ_section_title
;
 On the crystal structure of a new binary oxide Sr3 Te4 O11
;
_journal_name_full 'Materials Research Bulletin'
_journal_page_first 733
_journal_page_last 740
_journal_volume 34
_journal_year 1999
_chemical_formula_sum 'O11 Sr3 Te4'
_chemical_name_systematic 'Sr3 Te4 O11'
_space_group_IT_number 1
_symmetry_space_group_name_Hall 'P 1'
_symmetry_space_group_name_H-M 'P 1'
_cell_angle_alpha 98.07
_cell_angle_beta 109.55
_cell_angle_gamma 102.19
_cell_formula_units_Z 2
_cell_length_a 7.531
_cell_length_b 9.24
_cell_length_c 9.546
_cell_volume 595.586
_citation_journal_id_ASTM MRBUAC
_cod_data_source_file Dytyatev_MRBUAC_1999_530.cif
_cod_data_source_block O11Sr3Te4
_cod_original_cell_volume 595.5862
_cod_database_code 1521026

loop_
_symmetry_equiv_pos_as_xyz
x,y,z

loop_
_atom_site_label
_atom_site_type_symbol
_atom_site_fract_x
_atom_site_fract_y
_atom_site_fract_z
_atom_site_occupancy
_atom_site_U_iso_or_equiv
O16 O-2 0.167 0.85 0.846 1 0.0
O9 O-2 0.889 0.444 0.903 1 0.0
Sr5 Sr+2 0.8706 0.7653 0.5813 1 0.0
O2 O-2 0.126 0.178 0.317 1 0.0
O1 O-2 0.743 0.182 0.345 1 0.0
Sr4 Sr+2 0.313 0.2096 0.8787 1 0.0
Te5 Te+4 0.7207 0.5987 0.1603 1 0.0
O8 O-2 0.484 0.161 0.522 1 0.0
O3 O-2 0.382 0.538 0.522 1 0.0
O5 O-2 0.71 0.988 0.084 1 0.0
O15 O-2 0.186 0.741 0.558 1 0.0
O6 O-2 0.158 0.148 0.609 1 0.0
O11 O-2 0.583 0.122 0.82 1 0.0
Te8 Te+4 0.1555 0.038 0.4265 1 0.0
O12 O-2 0.014 0.509 0.303 1 0.0
Te2 Te+4 0.1922 0.545 0.9779 1 0.0
O20 O-2 0.501 0.67 0.057 1 0.0
O22 O-2 0.68 0.603 0.337 1 0.0
Te6 Te+4 0.6775 0.1011 0.6627 1 0.0
O10 O-2 0.342 0.083 0.115 1 0.0
Te3 Te+4 0.634 0.9866 0.2504 1 0.0
Sr2 Sr+2 0.0387 0.3735 0.5244 1 0.0
O4 O-2 0.876 0.936 0.379 1 0.0
O18 O-2 0.227 0.461 0.808 1 0.0
Te7 Te+4 0.6762 0.4817 0.7472 1 0.0
O17 O-2 0.974 0.072 0.915 1 0.0
O14 O-2 0.601 0.894 0.606 1 0.0
Sr3 Sr+2 0.4839 0.821 0.8151 1 0.0
O7 O-2 0.792 0.483 0.605 1 0.0
O13 O-2 0.75 0.697 0.835 1 0.0
O21 O-2 0.621 0.384 0.086 1 0.0
Sr1 Sr+2 0.473 0.3329 0.3205 1 0.0
Te4 Te+4 0.2574 0.6565 0.4062 1 0.0
Sr6 Sr+2 0.8835 0.2506 0.0862 1 0.0
Te1 Te+4 0.0977 0.9302 0.0045 1 0.0
O19 O-2 0.225 0.387 0.087 1 0.0
